data_4086391
loop_
_publ_author_name
'Mastalir, Matthias'
'de Aguiar, Sara R. M. M.'
'Glatz, Mathias'
'St\"oger, Berthold'
'Kirchner, Karl'

_publ_section_title
;
 A Convenient Solvothermal Synthesis of Group 6 PNP Pincer Tricarbonyl
 Complexes
;
_journal_issue 2
_journal_name_full Organometallics
_journal_page_first 229
_journal_paper_doi 10.1021/acs.organomet.5b00940
_journal_volume 35
_journal_year 2016
_chemical_formula_sum 'C26 H44 Cr N4 O3 P2'
_chemical_formula_weight 574.6
_chemical_name_systematic ' ?'
_space_group_IT_number 14
_symmetry_cell_setting monoclinic
_symmetry_Int_Tables_number 14
_symmetry_space_group_name_Hall '-P 2yn'
_symmetry_space_group_name_H-M 'P 1 21/n 1'
_cell_angle_alpha 90
_cell_angle_beta 96.9245(19)
_cell_angle_gamma 90
_cell_formula_units_Z 4
_cell_length_a 8.7134(7)
_cell_length_b 15.8895(13)
_cell_length_c 21.7498(18)
_cell_measurement_reflns_used 9853
_cell_measurement_temperature 100
_cell_measurement_theta_max 34.8
_cell_measurement_theta_min 2.3
_cell_volume 2989.3(4)
_diffrn_ambient_temperature 100
_diffrn_measured_fraction_theta_full 1
_diffrn_measured_fraction_theta_max 1
_diffrn_measurement_device 'four-circle diffractometer'
_diffrn_measurement_device_type 'Bruker KAPPA APEX II CCD'
_diffrn_measurement_method '\w- and \f-scans'
_diffrn_radiation_monochromator graphite
_diffrn_radiation_probe x-ray
_diffrn_radiation_source 'X-ray tube'
_diffrn_radiation_type 'Mo K\a'
_diffrn_radiation_wavelength 0.71073
_diffrn_reflns_av_R_equivalents 0.0526
_diffrn_reflns_av_unetI/netI 0.0453
_diffrn_reflns_limit_h_max 14
_diffrn_reflns_limit_h_min -13
_diffrn_reflns_limit_k_max 25
_diffrn_reflns_limit_k_min -25
_diffrn_reflns_limit_l_max 34
_diffrn_reflns_limit_l_min -35
_diffrn_reflns_number 60419
_diffrn_reflns_theta_full 35.03
_diffrn_reflns_theta_max 35.03
_diffrn_reflns_theta_min 1.59
_exptl_absorpt_coefficient_mu 0.522
_exptl_absorpt_correction_T_max 0.93
_exptl_absorpt_correction_T_min 0.77
_exptl_absorpt_correction_type multi-scan
_exptl_absorpt_process_details SADABS
_exptl_crystal_colour 'translucent yellow'
_exptl_crystal_density_diffrn 1.2768
_exptl_crystal_description block
_exptl_crystal_F_000 1224
_exptl_crystal_size_max 0.65
_exptl_crystal_size_mid 0.41
_exptl_crystal_size_min 0.14
_refine_diff_density_max 0.52
_refine_diff_density_min -0.56
_refine_ls_extinction_method none
_refine_ls_goodness_of_fit_gt 1.68
_refine_ls_goodness_of_fit_ref 1.54
_refine_ls_hydrogen_treatment mixed
_refine_ls_number_constraints 168
_refine_ls_number_parameters 333
_refine_ls_number_reflns 13143
_refine_ls_number_restraints 0
_refine_ls_R_factor_all 0.0662
_refine_ls_R_factor_gt 0.0380
_refine_ls_shift/su_max 0.0259
_refine_ls_shift/su_mean 0.0016
_refine_ls_structure_factor_coef F
_refine_ls_weighting_details w=1/(\s^2^(F)+0.0001F^2^)
_refine_ls_weighting_scheme sigma
_refine_ls_wR_factor_gt 0.0384
_refine_ls_wR_factor_ref 0.0419
_reflns_number_gt 9373
_reflns_number_total 13143
_reflns_threshold_expression I>3\s(I)
_cod_data_source_file om5b00940_si_002.cif
_cod_data_source_block Cr_PNP-tBu_(CO)3
_cod_depositor_comments
;
The following automatic conversions were performed:

'_diffrn_radiation_probe' value 'X-ray' changed to 'x-ray' according
to
/usr/data/users/saulius/crontab/automatic-downloads/rss-feeds/ACS/lib/dictionaries/cif_core.dic
dictionary named 'cif_core.dic' version 2.4.2 from 2011-04-26.

Automatic conversion script
Id: cif_fix_values 4268 2015-11-12 08:31:59Z antanas 

 Adding full bibliography for 4086389--4086391.cif.
;
_cod_original_sg_symbol_Hall '-P 2yabc'
_cod_original_formula_sum 'C26 H44 Cr1 N4 O3 P2'
_cod_database_code 4086391

loop_
_space_group_symop_id
_space_group_symop_operation_xyz
1 x,y,z
2 -x+1/2,y+1/2,-z+1/2
3 -x,-y,-z
4 x+1/2,-y+1/2,z+1/2

loop_
_atom_site_label
_atom_site_type_symbol
_atom_site_fract_x
_atom_site_fract_y
_atom_site_fract_z
_atom_site_adp_type
_atom_site_U_iso_or_equiv
_atom_site_site_symmetry_multiplicity
_atom_site_occupancy
_atom_site_calc_flag
Cr1 Cr 0.39298(2) 0.703994(11) 0.193024(8) Uani 0.00731(5) 4 1 d
P1 P 0.52860(4) 0.736718(18) 0.108357(13) Uani 0.00864(8) 4 1 d
P2 P 0.33575(4) 0.622268(18) 0.278558(13) Uani 0.00840(7) 4 1 d
O1 O 0.09428(11) 0.66042(6) 0.11435(4) Uani 0.0199(3) 4 1 d
O2 O 0.20151(11) 0.85918(6) 0.19384(5) Uani 0.0193(3) 4 1 d
O3 O 0.56383(12) 0.83138(6) 0.27848(4) Uani 0.0201(3) 4 1 d
N1 N 0.50318(11) 0.58367(6) 0.17689(4) Uani 0.0088(2) 4 1 d
N2 N 0.61633(13) 0.64371(6) 0.09617(5) Uani 0.0132(3) 4 1 d
N3 N 0.37168(13) 0.52391(6) 0.25283(5) Uani 0.0127(3) 4 1 d
C1 C 0.58930(14) 0.57332(7) 0.12937(5) Uani 0.0105(3) 4 1 d
C2 C 0.64781(15) 0.49521(8) 0.11378(6) Uani 0.0157(3) 4 1 d
C3 C 0.61320(16) 0.42546(8) 0.14728(6) Uani 0.0174(4) 4 1 d
C4 C 0.52114(15) 0.43325(7) 0.19438(6) Uani 0.0150(3) 4 1 d
C5 C 0.46763(14) 0.51320(7) 0.20761(5) Uani 0.0103(3) 4 1 d
C6 C 0.40949(15) 0.75876(8) 0.03106(5) Uani 0.0151(3) 4 1 d
C7 C 0.33541(17) 0.67502(10) 0.00772(6) Uani 0.0232(4) 4 1 d
C8 C 0.49662(18) 0.79246(10) -0.02094(6) Uani 0.0263(4) 4 1 d
C9 C 0.28418(16) 0.82335(9) 0.04223(6) Uani 0.0199(4) 4 1 d
C10 C 0.70308(14) 0.80829(7) 0.11857(6) Uani 0.0128(3) 4 1 d
C11 C 0.80841(15) 0.77498(9) 0.17525(6) Uani 0.0196(4) 4 1 d
C12 C 0.80569(16) 0.80943(9) 0.06558(6) Uani 0.0201(4) 4 1 d
C13 C 0.64937(16) 0.89798(8) 0.13067(6) Uani 0.0193(4) 4 1 d
C14 C 0.13218(13) 0.61454(7) 0.29956(5) Uani 0.0109(3) 4 1 d
C15 C 0.03122(15) 0.56727(8) 0.24797(6) Uani 0.0167(3) 4 1 d
C16 C 0.11345(15) 0.56859(8) 0.36017(6) Uani 0.0158(3) 4 1 d
C17 C 0.07165(14) 0.70495(8) 0.30347(6) Uani 0.0145(3) 4 1 d
C18 C 0.47429(14) 0.62492(7) 0.35327(5) Uani 0.0125(3) 4 1 d
C19 C 0.63875(15) 0.62618(9) 0.33349(6) Uani 0.0181(4) 4 1 d
C20 C 0.47087(17) 0.54686(8) 0.39553(6) Uani 0.0190(4) 4 1 d
C21 C 0.44738(16) 0.70465(8) 0.39007(6) Uani 0.0177(3) 4 1 d
C22 C 0.21411(14) 0.66978(7) 0.14364(6) Uani 0.0123(3) 4 1 d
C23 C 0.27761(14) 0.79723(7) 0.19443(5) Uani 0.0122(3) 4 1 d
C24 C 0.51396(15) 0.77642(7) 0.24635(6) Uani 0.0130(3) 4 1 d
N4 N 0.2132(2) 0.39765(10) 0.01510(7) Uani 0.0473(6) 4 1 d
C25 C 0.16038(20) 0.42010(10) 0.05705(7) Uani 0.0287(5) 4 1 d
C26 C 0.0928(2) 0.44929(11) 0.11120(8) Uani 0.0376(6) 4 1 d
H1c2 H 0.710534 0.490266 0.080576 Uiso 0.0189 4 1 d
H1c3 H 0.653259 0.371326 0.13781 Uiso 0.0209 4 1 d
H1c4 H 0.494661 0.384938 0.21742 Uiso 0.018 4 1 d
H1c7 H 0.293496 0.647077 0.041107 Uiso 0.0279 4 1 d
H2c7 H 0.254124 0.685868 -0.025191 Uiso 0.0279 4 1 d
H3c7 H 0.412361 0.639854 -0.007306 Uiso 0.0279 4 1 d
H1c8 H 0.529326 0.849215 -0.011622 Uiso 0.0315 4 1 d
H2c8 H 0.585451 0.757828 -0.024391 Uiso 0.0315 4 1 d
H3c8 H 0.429653 0.79144 -0.05936 Uiso 0.0315 4 1 d
H1c9 H 0.214665 0.7989 0.068276 Uiso 0.0239 4 1 d
H2c9 H 0.332021 0.872305 0.062068 Uiso 0.0239 4 1 d
H3c9 H 0.227682 0.839149 0.003302 Uiso 0.0239 4 1 d
H1c11 H 0.849909 0.72129 0.165532 Uiso 0.0235 4 1 d
H2c11 H 0.891549 0.813923 0.186015 Uiso 0.0235 4 1 d
H3c11 H 0.749471 0.768956 0.209538 Uiso 0.0235 4 1 d
H1c12 H 0.823127 0.752789 0.052713 Uiso 0.0241 4 1 d
H2c12 H 0.754915 0.840742 0.031236 Uiso 0.0241 4 1 d
H3c12 H 0.902944 0.835465 0.079793 Uiso 0.0241 4 1 d
H1c13 H 0.587519 0.897406 0.164328 Uiso 0.0231 4 1 d
H2c13 H 0.737868 0.933435 0.141141 Uiso 0.0231 4 1 d
H3c13 H 0.589086 0.919262 0.094119 Uiso 0.0231 4 1 d
H1c15 H 0.041456 0.5931 0.208773 Uiso 0.0201 4 1 d
H2c15 H 0.064001 0.509638 0.247239 Uiso 0.0201 4 1 d
H3c15 H -0.0749 0.569533 0.255665 Uiso 0.0201 4 1 d
H1c16 H 0.155285 0.512817 0.358826 Uiso 0.0189 4 1 d
H2c16 H 0.167612 0.598878 0.394325 Uiso 0.0189 4 1 d
H3c16 H 0.005737 0.565292 0.365324 Uiso 0.0189 4 1 d
H1c17 H 0.069834 0.73174 0.26383 Uiso 0.0174 4 1 d
H2c17 H -0.031037 0.703744 0.315239 Uiso 0.0174 4 1 d
H3c17 H 0.138319 0.735874 0.333803 Uiso 0.0174 4 1 d
H1c19 H 0.655975 0.575287 0.311543 Uiso 0.0218 4 1 d
H2c19 H 0.648977 0.673709 0.307032 Uiso 0.0218 4 1 d
H3c19 H 0.713461 0.63034 0.369591 Uiso 0.0218 4 1 d
H1c20 H 0.472161 0.496697 0.371001 Uiso 0.0227 4 1 d
H2c20 H 0.55975 0.547521 0.426252 Uiso 0.0227 4 1 d
H3c20 H 0.378579 0.547909 0.415576 Uiso 0.0227 4 1 d
H1c21 H 0.447286 0.752833 0.363436 Uiso 0.0212 4 1 d
H2c21 H 0.349562 0.700725 0.405997 Uiso 0.0212 4 1 d
H3c21 H 0.52844 0.710366 0.423845 Uiso 0.0212 4 1 d
H1c26 H 0.016842 0.409517 0.121327 Uiso 0.0451 4 1 d
H2c26 H 0.172458 0.454621 0.145555 Uiso 0.0451 4 1 d
H3c26 H 0.044656 0.503007 0.102473 Uiso 0.0451 4 1 d
H1n3 H 0.3558(19) 0.4851(10) 0.2707(7) Uiso 0.020(4) 4 1 d
H1n2 H 0.663(2) 0.6373(11) 0.0685(8) Uiso 0.033(5) 4 1 d

loop_
_atom_site_aniso_label
_atom_site_aniso_type_symbol
_atom_site_aniso_U_11
_atom_site_aniso_U_22
_atom_site_aniso_U_33
_atom_site_aniso_U_12
_atom_site_aniso_U_13
_atom_site_aniso_U_23
Cr1 Cr 0.00794(8) 0.00589(7) 0.00850(8) 0.00037(6) 0.00268(6) -0.00054(6)
P1 P 0.00966(14) 0.00824(12) 0.00836(13) 0.00093(10) 0.00241(11) 0.00077(10)
P2 P 0.00929(14) 0.00721(12) 0.00917(13) 0.00011(10) 0.00302(11) -0.00035(10)
O1 O 0.0136(5) 0.0237(5) 0.0215(5) -0.0022(4) -0.0017(4) 0.0024(4)
O2 O 0.0209(5) 0.0113(4) 0.0266(5) 0.0051(3) 0.0072(4) -0.0013(3)
O3 O 0.0242(5) 0.0191(5) 0.0176(4) -0.0082(4) 0.0042(4) -0.0054(4)
N1 N 0.0095(4) 0.0080(4) 0.0092(4) 0.0011(3) 0.0021(4) 0.0000(3)
N2 N 0.0179(5) 0.0103(4) 0.0133(5) 0.0030(4) 0.0096(4) 0.0007(4)
N3 N 0.0186(5) 0.0072(4) 0.0138(5) 0.0005(4) 0.0085(4) 0.0015(4)
C1 C 0.0111(5) 0.0108(5) 0.0100(5) 0.0011(4) 0.0028(4) -0.0007(4)
C2 C 0.0206(7) 0.0127(5) 0.0155(6) 0.0042(5) 0.0089(5) -0.0008(4)
C3 C 0.0247(7) 0.0105(5) 0.0182(6) 0.0070(5) 0.0074(5) -0.0005(4)
C4 C 0.0233(7) 0.0077(5) 0.0150(5) 0.0034(4) 0.0065(5) 0.0015(4)
C5 C 0.0118(5) 0.0089(5) 0.0105(5) 0.0009(4) 0.0020(4) -0.0005(4)
C6 C 0.0161(6) 0.0194(6) 0.0096(5) 0.0005(5) 0.0008(5) 0.0017(4)
C7 C 0.0223(7) 0.0319(7) 0.0150(6) -0.0024(6) 0.0002(5) -0.0083(5)
C8 C 0.0265(8) 0.0413(9) 0.0113(6) 0.0025(7) 0.0036(5) 0.0088(6)
C9 C 0.0179(7) 0.0245(7) 0.0164(6) 0.0045(5) -0.0017(5) 0.0054(5)
C10 C 0.0112(5) 0.0118(5) 0.0162(5) -0.0011(4) 0.0046(4) 0.0003(4)
C11 C 0.0102(6) 0.0274(7) 0.0210(6) 0.0005(5) 0.0010(5) -0.0001(5)
C12 C 0.0162(6) 0.0225(6) 0.0234(7) -0.0026(5) 0.0096(5) 0.0013(5)
C13 C 0.0192(7) 0.0128(5) 0.0269(7) -0.0031(5) 0.0073(6) -0.0017(5)
C14 C 0.0102(5) 0.0109(5) 0.0124(5) -0.0007(4) 0.0043(4) -0.0001(4)
C15 C 0.0139(6) 0.0209(6) 0.0161(6) -0.0070(5) 0.0044(5) -0.0026(5)
C16 C 0.0168(6) 0.0157(5) 0.0160(6) -0.0009(5) 0.0072(5) 0.0017(4)
C17 C 0.0120(6) 0.0141(5) 0.0182(6) 0.0025(4) 0.0047(5) 0.0007(5)
C18 C 0.0117(6) 0.0137(5) 0.0119(5) 0.0008(4) 0.0000(4) 0.0007(4)
C19 C 0.0112(6) 0.0228(6) 0.0197(6) 0.0015(5) -0.0009(5) 0.0040(5)
C20 C 0.0187(7) 0.0213(6) 0.0164(6) 0.0031(5) 0.0003(5) 0.0068(5)
C21 C 0.0198(6) 0.0196(6) 0.0130(5) -0.0009(5) -0.0007(5) -0.0023(5)
C22 C 0.0141(6) 0.0094(5) 0.0140(5) 0.0006(4) 0.0051(5) 0.0008(4)
C23 C 0.0132(5) 0.0106(5) 0.0136(5) -0.0011(4) 0.0051(4) -0.0011(4)
C24 C 0.0145(6) 0.0132(5) 0.0121(5) -0.0005(4) 0.0047(4) 0.0011(4)
N4 N 0.0655(12) 0.0437(9) 0.0393(8) -0.0057(8) 0.0336(8) -0.0106(7)
C25 C 0.0383(9) 0.0233(7) 0.0277(8) -0.0058(6) 0.0169(7) -0.0047(6)
C26 C 0.0531(12) 0.0319(9) 0.0326(9) -0.0046(8) 0.0249(8) -0.0119(7)

loop_
_atom_type_symbol
_atom_type_scat_dispersion_real
_atom_type_scat_dispersion_imag
_atom_type_scat_source
C 0.0033 0.0016 'International Tables Vol C tables 4.2.6.8 and 6.1.1.1'
H 0.0000 0.0000 'International Tables Vol C tables 4.2.6.8 and 6.1.1.1'
Cr 0.3209 0.6236 'International Tables Vol C tables 4.2.6.8 and 6.1.1.1'
N 0.0061 0.0033 'International Tables Vol C tables 4.2.6.8 and 6.1.1.1'
O 0.0106 0.0060 'International Tables Vol C tables 4.2.6.8 and 6.1.1.1'
P 0.1023 0.0942 'International Tables Vol C tables 4.2.6.8 and 6.1.1.1'

loop_
_geom_angle_atom_site_label_1
_geom_angle_atom_site_label_2
_geom_angle_atom_site_label_3
_geom_angle
P1 Cr1 P2 154.755(13)
P1 Cr1 C22 94.42(4)
P1 Cr1 C23 99.53(4)
P1 Cr1 C24 92.90(4)
P2 Cr1 C22 92.98(4)
P2 Cr1 C23 105.54(4)
P2 Cr1 C24 90.38(4)
C22 Cr1 C23 79.59(5)
C22 Cr1 C24 155.22(5)
C23 Cr1 C24 75.87(5)
Cr1 P1 N2 101.94(4)
Cr1 P1 C6 117.35(4)
Cr1 P1 C10 120.77(4)
N2 P1 C6 103.32(5)
N2 P1 C10 99.84(5)
C6 P1 C10 109.82(5)
Cr1 P2 N3 100.41(4)
Cr1 P2 C14 121.20(4)
Cr1 P2 C18 119.07(4)
N3 P2 C14 103.61(5)
N3 P2 C18 100.26(5)
C14 P2 C18 108.20(5)
C1 N1 C5 116.99(10)
P1 N2 C1 121.31(9)
P1 N2 H1n2 121.7(13)
C1 N2 H1n2 116.4(13)
P2 N3 C5 120.02(8)
P2 N3 H1n3 122.1(13)
C5 N3 H1n3 115.8(13)
N1 C1 N2 116.68(10)
N1 C1 C2 122.87(11)
N2 C1 C2 120.45(11)
C1 C2 C3 118.39(12)
C1 C2 H1c2 120.81
C3 C2 H1c2 120.8
C2 C3 C4 120.23(12)
C2 C3 H1c3 119.89
C4 C3 H1c3 119.89
C3 C4 C5 118.24(11)
C3 C4 H1c4 120.88
C5 C4 H1c4 120.88
N1 C5 N3 116.34(10)
N1 C5 C4 123.19(11)
N3 C5 C4 120.46(11)
P1 C6 C7 107.18(8)
P1 C6 C8 116.83(9)
P1 C6 C9 107.80(8)
C7 C6 C8 106.51(11)
C7 C6 C9 110.58(11)
C8 C6 C9 107.91(11)
C6 C7 H1c7 109.47
C6 C7 H2c7 109.47
C6 C7 H3c7 109.47
H1c7 C7 H2c7 109.47
H1c7 C7 H3c7 109.47
H2c7 C7 H3c7 109.47
C6 C8 H1c8 109.47
C6 C8 H2c8 109.47
C6 C8 H3c8 109.47
H1c8 C8 H2c8 109.47
H1c8 C8 H3c8 109.47
H2c8 C8 H3c8 109.47
C6 C9 H1c9 109.47
C6 C9 H2c9 109.47
C6 C9 H3c9 109.47
H1c9 C9 H2c9 109.47
H1c9 C9 H3c9 109.47
H2c9 C9 H3c9 109.47
P1 C10 C11 106.30(8)
P1 C10 C12 116.75(8)
P1 C10 C13 108.76(9)
C11 C10 C12 105.02(10)
C11 C10 C13 110.31(10)
C12 C10 C13 109.52(10)
C10 C11 H1c11 109.47
C10 C11 H2c11 109.47
C10 C11 H3c11 109.47
H1c11 C11 H2c11 109.47
H1c11 C11 H3c11 109.47
H2c11 C11 H3c11 109.47
C10 C12 H1c12 109.47
C10 C12 H2c12 109.47
C10 C12 H3c12 109.47
H1c12 C12 H2c12 109.47
H1c12 C12 H3c12 109.47
H2c12 C12 H3c12 109.47
C10 C13 H1c13 109.47
C10 C13 H2c13 109.47
C10 C13 H3c13 109.47
H1c13 C13 H2c13 109.47
H1c13 C13 H3c13 109.47
H2c13 C13 H3c13 109.47
P2 C14 C15 109.10(8)
P2 C14 C16 116.07(8)
P2 C14 C17 106.95(8)
C15 C14 C16 106.52(10)
C15 C14 C17 109.12(9)
C16 C14 C17 108.96(10)
C14 C15 H1c15 109.47
C14 C15 H2c15 109.47
C14 C15 H3c15 109.47
H1c15 C15 H2c15 109.47
H1c15 C15 H3c15 109.47
H2c15 C15 H3c15 109.47
C14 C16 H1c16 109.47
C14 C16 H2c16 109.47
C14 C16 H3c16 109.47
H1c16 C16 H2c16 109.47
H1c16 C16 H3c16 109.47
H2c16 C16 H3c16 109.47
C14 C17 H1c17 109.47
C14 C17 H2c17 109.47
C14 C17 H3c17 109.47
H1c17 C17 H2c17 109.47
H1c17 C17 H3c17 109.47
H2c17 C17 H3c17 109.47
P2 C18 C19 106.05(8)
P2 C18 C20 115.71(8)
P2 C18 C21 110.06(8)
C19 C18 C20 105.12(10)
C19 C18 C21 109.89(10)
C20 C18 C21 109.73(10)
C18 C19 H1c19 109.47
C18 C19 H2c19 109.47
C18 C19 H3c19 109.47
H1c19 C19 H2c19 109.47
H1c19 C19 H3c19 109.47
H2c19 C19 H3c19 109.47
C18 C20 H1c20 109.47
C18 C20 H2c20 109.47
C18 C20 H3c20 109.47
H1c20 C20 H2c20 109.47
H1c20 C20 H3c20 109.47
H2c20 C20 H3c20 109.47
C18 C21 H1c21 109.47
C18 C21 H2c21 109.47
C18 C21 H3c21 109.47
H1c21 C21 H2c21 109.47
H1c21 C21 H3c21 109.47
H2c21 C21 H3c21 109.47
Cr1 C22 O1 169.77(10)
Cr1 C23 O2 178.39(11)
Cr1 C24 O3 166.69(11)
N4 C25 C26 179.75(18)
C25 C26 H1c26 109.47
C25 C26 H2c26 109.47
C25 C26 H3c26 109.47
H1c26 C26 H2c26 109.47
H1c26 C26 H3c26 109.47
H2c26 C26 H3c26 109.47

loop_
_geom_bond_atom_site_label_1
_geom_bond_atom_site_label_2
_geom_bond_distance
Cr1 N1 2.1867(10)
Cr1 P1 2.3627(4)
Cr1 P2 2.3706(4)
Cr1 C22 1.8641(12)
Cr1 C23 1.7927(12)
Cr1 C24 1.8671(12)
P1 N2 1.6993(11)
P1 C6 1.8988(12)
P1 C10 1.8901(12)
P2 N3 1.7017(11)
P2 C14 1.8882(13)
P2 C18 1.9043(12)
O1 C22 1.1653(15)
O2 C23 1.1861(15)
O3 C24 1.1690(15)
N1 C1 1.3585(16)
N1 C5 1.3586(15)
N2 C1 1.3671(16)
N2 H1n2 0.772(18)
N3 C5 1.3761(17)
N3 H1n3 0.751(16)
C1 C2 1.3989(17)
C2 C3 1.3795(18)
C2 H1c2 0.96
C3 C4 1.3808(19)
C3 H1c3 0.96
C4 C5 1.3951(17)
C4 H1c4 0.96
C6 C7 1.5382(19)
C6 C8 1.533(2)
C6 C9 1.5390(19)
C7 H1c7 0.96
C7 H2c7 0.96
C7 H3c7 0.96
C8 H1c8 0.96
C8 H2c8 0.96
C8 H3c8 0.96
C9 H1c9 0.96
C9 H2c9 0.96
C9 H3c9 0.96
C10 C11 1.5392(17)
C10 C12 1.5416(19)
C10 C13 1.5326(17)
C11 H1c11 0.96
C11 H2c11 0.96
C11 H3c11 0.96
C12 H1c12 0.96
C12 H2c12 0.96
C12 H3c12 0.96
C13 H1c13 0.96
C13 H2c13 0.96
C13 H3c13 0.96
C14 C15 1.5358(16)
C14 C16 1.5329(17)
C14 C17 1.5362(17)
C15 H1c15 0.96
C15 H2c15 0.96
C15 H3c15 0.96
C16 H1c16 0.96
C16 H2c16 0.96
C16 H3c16 0.96
C17 H1c17 0.96
C17 H2c17 0.96
C17 H3c17 0.96
C18 C19 1.5452(19)
C18 C20 1.5462(18)
C18 C21 1.5316(18)
C19 H1c19 0.96
C19 H2c19 0.96
C19 H3c19 0.96
C20 H1c20 0.96
C20 H2c20 0.96
C20 H3c20 0.96
C21 H1c21 0.96
C21 H2c21 0.96
C21 H3c21 0.96
N4 C25 1.128(2)
C25 C26 1.455(2)
C26 H1c26 0.96
C26 H2c26 0.96
C26 H3c26 0.96

loop_
_geom_hbond_atom_site_label_D
_geom_hbond_atom_site_label_H
_geom_hbond_atom_site_label_A
_geom_hbond_site_symmetry_A
_geom_hbond_distance_DH
_geom_hbond_distance_HA
_geom_hbond_distance_DA
_geom_hbond_angle_DHA
C7 H1c7 C22 . 0.96 2.44 3.258(2) 142.98
C11 H3c11 C24 . 0.96 2.29 3.1515(19) 148.31
C15 H1c15 O1 . 0.96 2.41 3.3652(17) 174.17
C19 H2c19 C24 . 0.96 2.33 3.1584(18) 144.53
C20 H3c20 C16 . 0.96 2.50 3.136(2) 124.09
N3 H1n3 O2 2_545 0.751(16) 2.223(16) 2.9633(14) 169.1(16)
N2 H1n2 N4 3_665 0.772(18) 2.292(18) 3.060(2) 173.0(18)
